data_4000752
loop_
_publ_author_name
'Guiot, V.'
'Janod, E.'
'Corraze, B.'
'Cario, L.'

_publ_section_title
;
 Control of the Electronic Properties and Resistive Switching in the New
 Series of Mott Insulators GaTa4Se8--yTey(0 &#x2264;y&#x2264; 6.5)
;
_journal_issue 10
_journal_name_full 'Chemistry of Materials'
_journal_page_first 2611
_journal_paper_doi 10.1021/cm200266n
_journal_volume 23
_journal_year 2011
_chemical_formula_sum 'Ga Se2 Ta4 Te6'
_chemical_formula_weight 1717
_chemical_name_systematic ' ?'
_space_group_IT_number 216
_symmetry_cell_setting cubic
_symmetry_space_group_name_Hall 'F -4 2 3'
_symmetry_space_group_name_H-M 'F -4 3 m'
_cell_angle_alpha 90
_cell_angle_beta 90
_cell_angle_gamma 90
_cell_formula_units_Z 4
_cell_length_a 10.9955(13)
_cell_length_b 10.9955(13)
_cell_length_c 10.9955(13)
_cell_measurement_reflns_used 5563
_cell_measurement_temperature 295
_cell_measurement_theta_max 34.81
_cell_measurement_theta_min 6.43
_cell_volume 1329.4(3)
_computing_publication_material 'Jana2006 (Petricek, Dusek & Palatinus, 2006)'
_computing_structure_refinement 'Jana2006 (Petricek, Dusek & Palatinus, 2006)'
_diffrn_ambient_temperature 295
_diffrn_measured_fraction_theta_full 0.98
_diffrn_measurement_device 'four-cycle diffractometer'
_diffrn_measurement_device_type 'Nonius CCD'
_diffrn_measurement_method
;'462 images collected with a CCD camera'
 'and 1&#x00B0; rotation and 45s exposure per frame'
;
_diffrn_radiation_monochromator graphite
_diffrn_radiation_source 'X-ray tube'
_diffrn_radiation_type 'Mo K\a'
_diffrn_radiation_wavelength 0.71069
_diffrn_reflns_av_R_equivalents 0.0752
_diffrn_reflns_av_sigmaI/netI 0.0147
_diffrn_reflns_limit_h_max 17
_diffrn_reflns_limit_h_min -17
_diffrn_reflns_limit_k_max 17
_diffrn_reflns_limit_k_min -15
_diffrn_reflns_limit_l_max 17
_diffrn_reflns_limit_l_min -17
_diffrn_reflns_number 5563
_diffrn_reflns_theta_full 34.81
_diffrn_reflns_theta_max 34.81
_diffrn_reflns_theta_min 6.43
_exptl_absorpt_coefficient_mu 53.132
_exptl_absorpt_correction_T_max 0.5203
_exptl_absorpt_correction_T_min 0.2176
_exptl_absorpt_correction_type gaussian
_exptl_absorpt_process_details 'Jana2006  (Petricek, Dusek & Palatinus, 2000)'
_exptl_crystal_colour 'metallic grey'
_exptl_crystal_density_diffrn 8.5763(18)
_exptl_crystal_description 'small slab from bigger single crystal'
_exptl_crystal_F_000 2812
_exptl_crystal_size_max 0.040
_exptl_crystal_size_mid 0.027
_exptl_crystal_size_min 0.020
_refine_diff_density_max 2.40
_refine_diff_density_min -1.77
_refine_ls_extinction_method none
_refine_ls_goodness_of_fit_gt 1.16
_refine_ls_goodness_of_fit_ref 1.15
_refine_ls_number_constraints 3
_refine_ls_number_parameters 12
_refine_ls_number_reflns 331
_refine_ls_number_restraints 0
_refine_ls_R_factor_all 0.0479
_refine_ls_R_factor_gt 0.0475
_refine_ls_shift/su_max 0.0043
_refine_ls_shift/su_mean 0.0010
_refine_ls_structure_factor_coef F
_refine_ls_weighting_scheme sigma
_refine_ls_wR_factor_gt 0.0519
_refine_ls_wR_factor_ref 0.0521
_reflns_number_gt 329
_reflns_number_total 331
_reflns_threshold_expression I>2\s(I)
_cod_data_source_file cm200266n_si_003.cif
_cod_data_source_block (I)
_cod_original_cell_volume 1329.4(5)
_cod_original_formula_sum 'Ga1 Se2 Ta4 Te6'
_cod_database_code 4000752

loop_
_symmetry_equiv_pos_site_id
_symmetry_equiv_pos_as_xyz
1 x,y,z
2 -x,-y,z
3 -x,y,-z
4 x,-y,-z
5 z,x,y
6 z,-x,-y
7 -z,-x,y
8 -z,x,-y
9 y,z,x
10 -y,z,-x
11 y,-z,-x
12 -y,-z,x
13 y,x,z
14 -y,-x,z
15 y,-x,-z
16 -y,x,-z
17 x,z,y
18 -x,z,-y
19 -x,-z,y
20 x,-z,-y
21 z,y,x
22 z,-y,-x
23 -z,y,-x
24 -z,-y,x
25 x,y+1/2,z+1/2
26 -x,-y+1/2,z+1/2
27 -x,y+1/2,-z+1/2
28 x,-y+1/2,-z+1/2
29 z,x+1/2,y+1/2
30 z,-x+1/2,-y+1/2
31 -z,-x+1/2,y+1/2
32 -z,x+1/2,-y+1/2
33 y,z+1/2,x+1/2
34 -y,z+1/2,-x+1/2
35 y,-z+1/2,-x+1/2
36 -y,-z+1/2,x+1/2
37 y,x+1/2,z+1/2
38 -y,-x+1/2,z+1/2
39 y,-x+1/2,-z+1/2
40 -y,x+1/2,-z+1/2
41 x,z+1/2,y+1/2
42 -x,z+1/2,-y+1/2
43 -x,-z+1/2,y+1/2
44 x,-z+1/2,-y+1/2
45 z,y+1/2,x+1/2
46 z,-y+1/2,-x+1/2
47 -z,y+1/2,-x+1/2
48 -z,-y+1/2,x+1/2
49 x+1/2,y,z+1/2
50 -x+1/2,-y,z+1/2
51 -x+1/2,y,-z+1/2
52 x+1/2,-y,-z+1/2
53 z+1/2,x,y+1/2
54 z+1/2,-x,-y+1/2
55 -z+1/2,-x,y+1/2
56 -z+1/2,x,-y+1/2
57 y+1/2,z,x+1/2
58 -y+1/2,z,-x+1/2
59 y+1/2,-z,-x+1/2
60 -y+1/2,-z,x+1/2
61 y+1/2,x,z+1/2
62 -y+1/2,-x,z+1/2
63 y+1/2,-x,-z+1/2
64 -y+1/2,x,-z+1/2
65 x+1/2,z,y+1/2
66 -x+1/2,z,-y+1/2
67 -x+1/2,-z,y+1/2
68 x+1/2,-z,-y+1/2
69 z+1/2,y,x+1/2
70 z+1/2,-y,-x+1/2
71 -z+1/2,y,-x+1/2
72 -z+1/2,-y,x+1/2
73 x+1/2,y+1/2,z
74 -x+1/2,-y+1/2,z
75 -x+1/2,y+1/2,-z
76 x+1/2,-y+1/2,-z
77 z+1/2,x+1/2,y
78 z+1/2,-x+1/2,-y
79 -z+1/2,-x+1/2,y
80 -z+1/2,x+1/2,-y
81 y+1/2,z+1/2,x
82 -y+1/2,z+1/2,-x
83 y+1/2,-z+1/2,-x
84 -y+1/2,-z+1/2,x
85 y+1/2,x+1/2,z
86 -y+1/2,-x+1/2,z
87 y+1/2,-x+1/2,-z
88 -y+1/2,x+1/2,-z
89 x+1/2,z+1/2,y
90 -x+1/2,z+1/2,-y
91 -x+1/2,-z+1/2,y
92 x+1/2,-z+1/2,-y
93 z+1/2,y+1/2,x
94 z+1/2,-y+1/2,-x
95 -z+1/2,y+1/2,-x
96 -z+1/2,-y+1/2,x

loop_
_atom_site_label
_atom_site_type_symbol
_atom_site_fract_x
_atom_site_fract_y
_atom_site_fract_z
_atom_site_adp_type
_atom_site_U_iso_or_equiv
_atom_site_symmetry_multiplicity
_atom_site_occupancy
_atom_site_calc_flag
Ta1 Ta 0.59876(8) 0.59876(8) 0.59876(8) Uani 0.00921(16) 16 1 d
Te1 Te 0.86363(19) 0.86363(19) 0.86363(19) Uani 0.0085(2) 16 1 d
Se1 Se 0.3632(3) 0.3632(3) 0.3632(3) Uani 0.0121(5) 16 0.50(5) d
Te2 Te 0.3632(3) 0.3632(3) 0.3632(3) Uani 0.0121(5) 16 0.50(5) d
Ga1 Ga 0 0 0 Uani 0.0091(8) 4 1 d

loop_
_atom_site_aniso_label
_atom_site_aniso_type_symbol
_atom_site_aniso_U_11
_atom_site_aniso_U_22
_atom_site_aniso_U_33
_atom_site_aniso_U_12
_atom_site_aniso_U_13
_atom_site_aniso_U_23
Ta1 Ta 0.0092(3) 0.0092(3) 0.0092(3) 0.0000(3) 0.0000(3) 0.0000(3)
Te1 Te 0.0085(4) 0.0085(4) 0.0085(4) -0.0005(5) -0.0005(5) -0.0005(5)
Se1 Se 0.0121(8) 0.0121(8) 0.0121(8) 0.0023(7) 0.0023(7) 0.0023(7)
Te2 Te 0.0121(8) 0.0121(8) 0.0121(8) 0.0023(7) 0.0023(7) 0.0023(7)
Ga1 Ga 0.0091(14) 0.0091(14) 0.0091(14) 0 0 0

loop_
_atom_type_symbol
_atom_type_scat_dispersion_real
_atom_type_scat_dispersion_imag
_atom_type_scat_source
Ga 0.231 1.608 'International Tables Vol C tables 4.2.6.8 and 6.1.1.1'
Ta -0.705 6.523 'International Tables Vol C tables 4.2.6.8 and 6.1.1.1'
Se -0.093 2.226 'International Tables Vol C tables 4.2.6.8 and 6.1.1.1'
Te -0.531 1.675 'International Tables Vol C tables 4.2.6.8 and 6.1.1.1'

loop_
_geom_angle_atom_site_label_1
_geom_angle_atom_site_label_2
_geom_angle_atom_site_label_3
_geom_angle
Ta1 Te1 Se1 88.948(55)

loop_
_geom_bond_atom_site_label_1
_geom_bond_atom_site_label_2
_geom_bond_site_symmetry_2
_geom_bond_distance
_geom_bond_publ_flag
Ta1 Te1 74_665 2.971(2) yes
Ta1 Te1 51_656 2.971(2) yes
Ta1 Te1 28_566 2.971(2) yes
Ta1 Se1 2_665 2.656(3) yes
Ta1 Se1 3_656 2.656(3) yes
Ta1 Se1 4_566 2.656(3) yes
Ta1 Te2 2_665 2.656(3) yes
Ta1 Te2 3_656 2.656(3) yes
Ta1 Te2 4_566 2.656(3) yes
Te1 Ga1 1_666 2.597(2) yes
Se1 Te2 . 0 yes
